data_7015639
loop_
_publ_author_name
'Wragg, David S.'
'Fullerton, Grace M.'
'Byrne, Peter J.'
'Slawin, Alexandra M. Z.'
'Warren, John E.'
'Teat, Simon J.'
'Morris, Russell E.'

_publ_section_title
;
 Solvothermal aluminophosphate zeotype synthesis with ionic liquid
 precursors.
;
_journal_issue 18
_journal_name_full 'Dalton transactions (Cambridge, England : 2003)'
_journal_page_first 4926
_journal_page_last 4932
_journal_paper_doi 10.1039/c0dt01788d
_journal_volume 40
_journal_year 2011
_chemical_formula_moiety 'C10 H24 Al4 N2 O20 P5'
_chemical_formula_sum 'C10 H24 Al4 N2 O20 P5'
_chemical_formula_weight 755.08
_chemical_name_common 'compound 1- interrupted sodalite AlPO'
_chemical_name_systematic
;
?
;
_space_group_IT_number 114
_symmetry_cell_setting tetragonal
_symmetry_space_group_name_Hall 'P -4 2n'
_symmetry_space_group_name_H-M 'P -4 21 c'
_atom_sites_solution_hydrogens geom
_atom_sites_solution_primary direct
_atom_sites_solution_secondary difmap
_audit_creation_method SHELXL-97
_cell_angle_alpha 90.00
_cell_angle_beta 90.00
_cell_angle_gamma 90.00
_cell_formula_units_Z 4
_cell_length_a 17.7754(11)
_cell_length_b 17.7754(11)
_cell_length_c 8.8374(6)
_cell_measurement_reflns_used 7999
_cell_measurement_temperature 150(2)
_cell_measurement_theta_max 33.76
_cell_measurement_theta_min 2.79
_cell_volume 2792.3(3)
_computing_cell_refinement 'Bruker Apex'
_computing_data_collection 'Bruker Apex'
_computing_data_reduction 'Bruker Apex'
_computing_molecular_graphics Diamond
_computing_publication_material 'Platon, (Spek, 2008)'
_computing_structure_refinement 'SHELXL-97 (Sheldrick, 1997)'
_computing_structure_solution 'SHELXS-97 (Sheldrick, 1997)'
_diffrn_ambient_temperature 150(2)
_diffrn_measured_fraction_theta_full 0.984
_diffrn_measured_fraction_theta_max 0.984
_diffrn_measurement_device_type 'CCD area detector'
_diffrn_measurement_method 'phi and omega scans'
_diffrn_radiation_monochromator 'Channel cut Si (111)'
_diffrn_radiation_source 'Advanced Light Source, station 11.3.1'
_diffrn_radiation_type synchrotron
_diffrn_radiation_wavelength 0.7749
_diffrn_reflns_av_R_equivalents 0.0506
_diffrn_reflns_av_sigmaI/netI 0.0273
_diffrn_reflns_limit_h_max 25
_diffrn_reflns_limit_h_min -25
_diffrn_reflns_limit_k_max 25
_diffrn_reflns_limit_k_min -25
_diffrn_reflns_limit_l_max 12
_diffrn_reflns_limit_l_min -12
_diffrn_reflns_number 37535
_diffrn_reflns_theta_full 31.15
_diffrn_reflns_theta_max 31.15
_diffrn_reflns_theta_min 2.56
_exptl_absorpt_coefficient_mu 0.542
_exptl_absorpt_correction_T_max 0.9786
_exptl_absorpt_correction_T_min 0.9630
_exptl_absorpt_correction_type multi-scan
_exptl_absorpt_process_details sadabs
_exptl_crystal_colour colourless
_exptl_crystal_density_diffrn 1.796
_exptl_crystal_density_method 'not measured'
_exptl_crystal_description prism
_exptl_crystal_F_000 1540
_exptl_crystal_size_max 0.07
_exptl_crystal_size_mid 0.06
_exptl_crystal_size_min 0.04
_refine_diff_density_max 1.862
_refine_diff_density_min -1.093
_refine_diff_density_rms 0.168
_refine_ls_abs_structure_details 'Flack H D (1983), Acta Cryst. A39, 876-881'
_refine_ls_abs_structure_Flack 0.4(3)
_refine_ls_extinction_method none
_refine_ls_goodness_of_fit_ref 1.061
_refine_ls_hydrogen_treatment constr
_refine_ls_matrix_type full
_refine_ls_number_parameters 191
_refine_ls_number_reflns 4407
_refine_ls_number_restraints 49
_refine_ls_restrained_S_all 1.067
_refine_ls_R_factor_all 0.0878
_refine_ls_R_factor_gt 0.0797
_refine_ls_shift/su_max 0.000
_refine_ls_shift/su_mean 0.000
_refine_ls_structure_factor_coef Fsqd
_refine_ls_weighting_details 'calc w=1/[\s^2^(Fo^2^)+(0.1299P)^2^+6.9094P] where P=(Fo^2^+2Fc^2^)/3'
_refine_ls_weighting_scheme calc
_refine_ls_wR_factor_gt 0.2304
_refine_ls_wR_factor_ref 0.2390
_reflns_number_gt 3930
_reflns_number_total 4407
_reflns_threshold_expression >2sigma(I)
_cod_data_source_file c0dt01788d.txt
_cod_data_source_block compound1
_cod_original_sg_symbol_H-M P-421c
_cod_database_code 7015639

loop_
_symmetry_equiv_pos_as_xyz
'x, y, z'
'x+1/2, -y+1/2, -z+1/2'
'-x, -y, z'
'-x+1/2, y+1/2, -z+1/2'
'-y+1/2, -x+1/2, z+1/2'
'-y, x, -z'
'y, -x, -z'
'y+1/2, x+1/2, z+1/2'

loop_
_atom_site_label
_atom_site_type_symbol
_atom_site_fract_x
_atom_site_fract_y
_atom_site_fract_z
_atom_site_U_iso_or_equiv
_atom_site_adp_type
_atom_site_occupancy
_atom_site_symmetry_multiplicity
_atom_site_calc_flag
_atom_site_refinement_flags
_atom_site_disorder_assembly
_atom_site_disorder_group
P4 P 0.64474(9) 0.26496(10) 0.2642(2) 0.0232(5) Uani 0.631(4) 1 d P A 2
P4A P 0.67496(14) 0.32212(14) 0.2699(3) 0.0150(7) Uani 0.369(4) 1 d P A 1
O42A O 0.7071(6) 0.3976(5) 0.2753(15) 0.038(3) Uani 0.369(4) 1 d P A 1
P1 P 0.5000 0.5000 0.0000 0.0132(4) Uani 1 4 d S . .
Al2 Al 0.50853(6) 0.37427(6) 0.25181(14) 0.0137(2) Uani 1 1 d . A .
P2 P 0.40270(6) 0.23269(6) 0.23651(15) 0.0235(3) Uani 1 1 d . . .
Al1 Al 0.77420(10) 0.27657(10) 0.01470(18) 0.0294(3) Uani 1 1 d . A .
P3 P 0.5000 0.5000 0.5000 0.0137(4) Uani 1 4 d S . .
O22 O 0.43694(18) 0.31089(17) 0.2203(4) 0.0267(8) Uani 1 1 d . . .
O21 O 0.5910(2) 0.3274(2) 0.2884(5) 0.0336(9) Uani 1 1 d . . .
O1 O 0.8532(3) 0.2680(4) 0.1252(5) 0.0627(18) Uani 1 1 d . . .
O3 O 0.6941(3) 0.2828(3) 0.1267(5) 0.0431(11) Uani 1 1 d . . .
O23 O 0.4839(2) 0.4318(2) 0.4028(4) 0.0263(7) Uani 1 1 d . . .
O41 O 0.6983(2) 0.2638(3) 0.4017(5) 0.0494(13) Uani 1 1 d . . .
O51 O 0.4625(3) 0.1740(2) 0.2566(8) 0.0607(16) Uani 1 1 d . . .
H51 H 0.4901 0.1737 0.1823 0.091 Uiso 1 1 calc R . .
O42 O 0.5999(4) 0.1949(4) 0.2347(15) 0.063(3) Uani 0.631(4) 1 d P A 2
O11 O 0.5194(2) 0.4324(2) 0.0964(4) 0.0289(7) Uani 1 1 d . . .
O2 O 0.7824(3) 0.3559(3) -0.0971(5) 0.0404(10) Uani 1 1 d . . .
N1 N 0.7679(7) 0.5293(7) 0.2530(18) 0.133(3) Uani 1 1 d DU . .
C1 C 0.8229(9) 0.5277(11) 0.142(2) 0.133(3) Uani 1 1 d DU A .
H1A H 0.8264 0.5781 0.1000 0.159 Uiso 1 1 calc R . .
H1B H 0.8045 0.4955 0.0611 0.159 Uiso 1 1 calc R . .
C2 C 0.9002(9) 0.5032(11) 0.177(2) 0.133(3) Uani 1 1 d DU . .
H2A H 0.9379 0.5390 0.1438 0.159 Uiso 1 1 calc R A .
H2B H 0.9115 0.4536 0.1373 0.159 Uiso 1 1 calc R . .
C3 C 0.7064(6) 0.5759(8) 0.238(3) 0.078(5) Uani 0.631(4) 1 d PDU A 1
H3A H 0.6731 0.5559 0.1623 0.118 Uiso 0.631(4) 1 calc PR A 1
H3B H 0.7228 0.6251 0.2078 0.118 Uiso 0.631(4) 1 calc PR A 1
H3C H 0.6804 0.5791 0.3328 0.118 Uiso 0.631(4) 1 calc PR A 1
C3A C 0.7114(13) 0.4873(17) 0.290(4) 0.092(9) Uani 0.369(4) 1 d PDU A 2
H3A1 H 0.6761 0.4856 0.2081 0.138 Uiso 0.369(4) 1 calc PR A 2
H3A2 H 0.6874 0.5077 0.3784 0.138 Uiso 0.369(4) 1 calc PR A 2
H3A3 H 0.7289 0.4373 0.3116 0.138 Uiso 0.369(4) 1 calc PR A 2
C4 C 0.8899(9) 0.5032(11) 0.343(2) 0.133(3) Uani 1 1 d DU A .
H4A H 0.9314 0.5289 0.3922 0.159 Uiso 1 1 calc R . .
H4B H 0.8874 0.4521 0.3813 0.159 Uiso 1 1 calc R . .
C5 C 0.8167(9) 0.5442(10) 0.373(2) 0.133(3) Uani 1 1 d DU A .
H5A H 0.7947 0.5269 0.4672 0.159 Uiso 1 1 calc R . .
H5B H 0.8257 0.5978 0.3807 0.159 Uiso 1 1 calc R . .

loop_
_atom_site_aniso_label
_atom_site_aniso_U_11
_atom_site_aniso_U_22
_atom_site_aniso_U_33
_atom_site_aniso_U_23
_atom_site_aniso_U_13
_atom_site_aniso_U_12
P4 0.0191(7) 0.0224(7) 0.0280(9) -0.0004(8) -0.0035(7) 0.0066(5)
P4A 0.0123(10) 0.0129(10) 0.0199(13) 0.0003(9) 0.0019(9) -0.0003(8)
O42A 0.040(5) 0.016(4) 0.059(7) -0.009(4) 0.005(5) -0.015(3)
P1 0.0147(6) 0.0147(6) 0.0102(7) 0.000 0.000 0.000
Al2 0.0132(4) 0.0117(4) 0.0161(5) 0.0008(5) -0.0002(5) 0.0003(3)
P2 0.0220(5) 0.0208(4) 0.0278(6) 0.0021(5) -0.0033(4) -0.0083(3)
Al1 0.0350(9) 0.0324(8) 0.0208(6) 0.0012(6) -0.0021(6) 0.0178(6)
P3 0.0153(6) 0.0153(6) 0.0106(7) 0.000 0.000 0.000
O22 0.0211(13) 0.0173(12) 0.042(2) -0.0047(12) -0.0031(13) -0.0036(10)
O21 0.0225(15) 0.0330(17) 0.045(2) 0.0092(16) -0.0017(14) 0.0075(13)
O1 0.045(3) 0.119(5) 0.0246(19) 0.011(3) -0.0073(18) 0.044(3)
O3 0.041(2) 0.059(3) 0.0287(19) 0.0024(19) 0.0067(17) 0.012(2)
O23 0.0309(17) 0.0249(15) 0.0230(14) -0.0066(12) -0.0007(13) 0.0003(14)
O41 0.032(2) 0.083(4) 0.033(2) 0.006(2) -0.0058(16) 0.024(2)
O51 0.052(2) 0.0228(16) 0.107(5) 0.013(3) -0.022(3) 0.0011(16)
O42 0.035(3) 0.025(3) 0.129(9) -0.016(5) -0.006(5) 0.003(2)
O11 0.040(2) 0.0249(16) 0.0223(14) 0.0101(12) 0.0000(14) 0.0054(15)
O2 0.043(2) 0.047(2) 0.0313(19) 0.0157(18) -0.0066(17) 0.0097(19)
N1 0.097(4) 0.125(5) 0.176(6) 0.001(5) 0.024(4) 0.004(3)
C1 0.097(4) 0.125(5) 0.176(6) 0.001(5) 0.024(4) 0.004(3)
C2 0.097(4) 0.125(5) 0.176(6) 0.001(5) 0.024(4) 0.004(3)
C3 0.035(4) 0.063(7) 0.137(13) 0.024(10) 0.005(8) 0.006(5)
C3A 0.047(10) 0.100(15) 0.129(19) -0.003(14) 0.029(12) -0.015(11)
C4 0.097(4) 0.125(5) 0.176(6) 0.001(5) 0.024(4) 0.004(3)
C5 0.097(4) 0.125(5) 0.176(6) 0.001(5) 0.024(4) 0.004(3)

loop_
_atom_type_symbol
_atom_type_description
_atom_type_scat_dispersion_real
_atom_type_scat_dispersion_imag
_atom_type_scat_source
C C 0.0033 0.0016 'International Tables Vol C Tables 4.2.6.8 and 6.1.1.4'
H H 0.0000 0.0000 'International Tables Vol C Tables 4.2.6.8 and 6.1.1.4'
Al Al 0.0645 0.0514 'International Tables Vol C Tables 4.2.6.8 and 6.1.1.4'
N N 0.0061 0.0033 'International Tables Vol C Tables 4.2.6.8 and 6.1.1.4'
O O 0.0106 0.0060 'International Tables Vol C Tables 4.2.6.8 and 6.1.1.4'
P P 0.1023 0.0942 'International Tables Vol C Tables 4.2.6.8 and 6.1.1.4'

loop_
_geom_angle_atom_site_label_1
_geom_angle_atom_site_label_2
_geom_angle_atom_site_label_3
_geom_angle
_geom_angle_site_symmetry_1
_geom_angle_site_symmetry_3
_geom_angle_publ_flag
O21 P4 O42 107.7(3) . . ?
O21 P4 O3 109.2(3) . . ?
O42 P4 O3 109.8(5) . . ?
O21 P4 O41 107.1(3) . . ?
O42 P4 O41 116.9(5) . . ?
O3 P4 O41 105.9(3) . . ?
O42A P4A O3 111.8(5) . . ?
O42A P4A O21 109.1(5) . . ?
O3 P4A O21 110.4(3) . . ?
O42A P4A O41 117.8(6) . . ?
O3 P4A O41 104.7(3) . . ?
O21 P4A O41 102.5(3) . . ?
O11 P1 O11 108.50(14) 3_665 7_565 ?
O11 P1 O11 111.4(3) 3_665 . ?
O11 P1 O11 108.49(14) 7_565 . ?
O11 P1 O11 108.50(14) 3_665 6_655 ?
O11 P1 O11 111.4(3) 7_565 6_655 ?
O11 P1 O11 108.49(14) . 6_655 ?
O21 Al2 O22 110.12(18) . . ?
O21 Al2 O11 110.14(19) . . ?
O22 Al2 O11 110.2(2) . . ?
O21 Al2 O23 110.9(2) . . ?
O22 Al2 O23 108.85(18) . . ?
O11 Al2 O23 106.65(18) . . ?
O51 P2 O1 108.2(4) . 2_455 ?
O51 P2 O2 111.3(3) . 7_565 ?
O1 P2 O2 109.8(3) 2_455 7_565 ?
O51 P2 O22 111.3(2) . . ?
O1 P2 O22 108.5(3) 2_455 . ?
O2 P2 O22 107.8(2) 7_565 . ?
O1 Al1 O41 110.3(3) . 8_544 ?
O1 Al1 O2 109.2(3) . . ?
O41 Al1 O2 109.7(2) 8_544 . ?
O1 Al1 O3 110.6(2) . . ?
O41 Al1 O3 107.1(3) 8_544 . ?
O2 Al1 O3 110.0(2) . . ?
O23 P3 O23 108.80(14) . 7_566 ?
O23 P3 O23 110.8(3) . 3_665 ?
O23 P3 O23 108.80(14) 7_566 3_665 ?
O23 P3 O23 108.80(14) . 6_656 ?
O23 P3 O23 110.8(3) 7_566 6_656 ?
O23 P3 O23 108.80(14) 3_665 6_656 ?
P2 O22 Al2 151.2(2) . . ?
P4 O21 P4A 45.35(16) . . ?
P4 O21 Al2 152.6(3) . . ?
P4A O21 Al2 149.0(3) . . ?
P2 O1 Al1 160.0(3) 2 . ?
P4A O3 P4 44.82(17) . . ?
P4A O3 Al1 134.7(4) . . ?
P4 O3 Al1 155.2(3) . . ?
P3 O23 Al2 149.3(3) . . ?
P4 O41 P4A 42.66(16) . . ?
P4 O41 Al1 162.3(4) . 8_545 ?
P4A O41 Al1 123.8(4) . 8_545 ?
P2 O51 H51 109.5 . . ?
P1 O11 Al2 153.7(3) . . ?
P2 O2 Al1 154.2(4) 6_655 . ?
C3A N1 C3 75.9(17) . . ?
C3A N1 C1 136(2) . . ?
C3 N1 C1 120.1(15) . . ?
C3A N1 C5 114(2) . . ?
C3 N1 C5 116.9(16) . . ?
C1 N1 C5 96.0(13) . . ?
N1 C1 C2 120.8(16) . . ?
N1 C1 H1A 107.1 . . ?
C2 C1 H1A 107.1 . . ?
N1 C1 H1B 107.1 . . ?
C2 C1 H1B 107.1 . . ?
H1A C1 H1B 106.8 . . ?
C1 C2 C4 95.5(15) . . ?
C1 C2 H2A 112.6 . . ?
C4 C2 H2A 112.6 . . ?
C1 C2 H2B 112.6 . . ?
C4 C2 H2B 112.6 . . ?
H2A C2 H2B 110.1 . . ?
N1 C3 H3A 109.5 . . ?
N1 C3 H3B 109.5 . . ?
H3A C3 H3B 109.5 . . ?
N1 C3 H3C 109.5 . . ?
H3A C3 H3C 109.5 . . ?
H3B C3 H3C 109.5 . . ?
N1 C3A H3A1 109.5 . . ?
N1 C3A H3A2 109.5 . . ?
H3A1 C3A H3A2 109.5 . . ?
N1 C3A H3A3 109.5 . . ?
H3A1 C3A H3A3 109.5 . . ?
H3A2 C3A H3A3 109.5 . . ?
C2 C4 C5 106.2(16) . . ?
C2 C4 H4A 110.5 . . ?
C5 C4 H4A 110.5 . . ?
C2 C4 H4B 110.5 . . ?
C5 C4 H4B 110.5 . . ?
H4A C4 H4B 108.7 . . ?
N1 C5 C4 108.1(14) . . ?
N1 C5 H5A 110.1 . . ?
C4 C5 H5A 110.1 . . ?
N1 C5 H5B 110.1 . . ?
C4 C5 H5B 110.1 . . ?
H5A C5 H5B 108.4 . . ?

loop_
_geom_bond_atom_site_label_1
_geom_bond_atom_site_label_2
_geom_bond_distance
_geom_bond_site_symmetry_2
_geom_bond_publ_flag
P4 O21 1.480(4) . ?
P4 O42 1.501(7) . ?
P4 O3 1.531(5) . ?
P4 O41 1.544(5) . ?
P4A O42A 1.459(9) . ?
P4A O3 1.485(5) . ?
P4A O21 1.504(4) . ?
P4A O41 1.614(6) . ?
P1 O11 1.513(3) 3_665 ?
P1 O11 1.513(3) 7_565 ?
P1 O11 1.513(3) . ?
P1 O11 1.513(3) 6_655 ?
Al2 O21 1.717(3) . ?
Al2 O22 1.722(3) . ?
Al2 O11 1.729(4) . ?
Al2 O23 1.737(4) . ?
P2 O51 1.500(4) . ?
P2 O1 1.506(4) 2_455 ?
P2 O2 1.510(4) 7_565 ?
P2 O22 1.524(3) . ?
Al1 O1 1.718(5) . ?
Al1 O41 1.723(5) 8_544 ?
Al1 O2 1.728(4) . ?
Al1 O3 1.738(5) . ?
P3 O23 1.513(3) . ?
P3 O23 1.513(3) 7_566 ?
P3 O23 1.513(3) 3_665 ?
P3 O23 1.513(3) 6_656 ?
O1 P2 1.506(4) 2 ?
O41 Al1 1.723(5) 8_545 ?
O51 H51 0.8200 . ?
O2 P2 1.510(4) 6_655 ?
N1 C3A 1.294(17) . ?
N1 C3 1.379(12) . ?
N1 C1 1.387(14) . ?
N1 C5 1.394(15) . ?
C1 C2 1.474(15) . ?
C1 H1A 0.9700 . ?
C1 H1B 0.9700 . ?
C2 C4 1.479(16) . ?
C2 H2A 0.9700 . ?
C2 H2B 0.9700 . ?
C3 H3A 0.9600 . ?
C3 H3B 0.9600 . ?
C3 H3C 0.9600 . ?
C3A H3A1 0.9600 . ?
C3A H3A2 0.9600 . ?
C3A H3A3 0.9600 . ?
C4 C5 1.514(15) . ?
C4 H4A 0.9700 . ?
C4 H4B 0.9700 . ?
C5 H5A 0.9700 . ?
C5 H5B 0.9700 . ?

loop_
_geom_hbond_atom_site_label_D
_geom_hbond_atom_site_label_H
_geom_hbond_atom_site_label_A
_geom_hbond_distance_DH
_geom_hbond_distance_HA
_geom_hbond_distance_DA
_geom_hbond_angle_DHA
_geom_hbond_site_symmetry_A
O51 H51 O42 0.82 2.04 2.478(9) 112.9 .
